data_2312678
loop_
_publ_author_name
'Wang, Hui'
'Wu, Wen Xin'
'Jin, Wei Jun'

_publ_section_title
;
 Cocrystals assembled from iodoperfluorobenzene and flexible NTPO via
 halogen and &#x3c0;-hole bonds.
;
_journal_coeditor_code BS3005
_journal_issue 'Pt 2'
_journal_name_full 'Acta crystallographica. Section C, Structural chemistry'
_journal_page_first 36
_journal_page_last 42
_journal_paper_doi 10.1107/S2053229622011822
_journal_volume 79
_journal_year 2023
_chemical_formula_iupac 'C6 F3 I3, C16 H13 N O S'
_chemical_formula_moiety 'C6 F3 I3, C16 H13 N O S'
_chemical_formula_sum 'C22 H13 F3 I3 N O S'
_chemical_formula_weight 777.09
_chemical_name_systematic
'1,3,5-Trifluoro-2,4,6-triiodobenzene--2-{[(naphthalen-2-yl)methyl]sulfanyl}pyridine 1-oxide (1/1)'
_space_group_crystal_system monoclinic
_space_group_IT_number 14
_space_group_name_Hall '-P 2ybc'
_space_group_name_H-M_alt 'P 1 21/c 1'
_atom_sites_solution_hydrogens geom
_atom_sites_solution_primary dual
_audit_creation_method
;
Olex2 1.5
(compiled 2021.08.20 svn.r13c46975 for OlexSys, GUI svn.r6396)
;
_cell_angle_alpha 90
_cell_angle_beta 91.727(2)
_cell_angle_gamma 90
_cell_formula_units_Z 4
_cell_length_a 7.00730(10)
_cell_length_b 15.6551(3)
_cell_length_c 20.8676(4)
_cell_measurement_reflns_used 9636
_cell_measurement_temperature 12E1(2)
_cell_measurement_theta_max 71.8320
_cell_measurement_theta_min 5.0800
_cell_volume 2288.14(7)
_computing_cell_refinement
;
CrysAlis PRO (Rigaku OD, 2017)
;
_computing_data_collection
;
CrysAlis PRO (Rigaku OD, 2017)
;
_computing_data_reduction
;
CrysAlis PRO (Rigaku OD, 2017)
;
_computing_molecular_graphics
;
OLEX2 (Dolomanov <i>et al.</i>,  2009)
;
_computing_publication_material
;
OLEX2 (Dolomanov <i>et al.</i>,  2009)
;
_computing_structure_refinement
;
SHELXL2019 (Sheldrick, 2015<i>a</i>)
;
_computing_structure_solution
;
SHELXT (Sheldrick, 2015<i>b</i>)
;
_diffrn_ambient_temperature 12E1(2)
_diffrn_detector 'CCD plate'
_diffrn_detector_area_resol_mean 5.3127
_diffrn_measured_fraction_theta_full 0.999
_diffrn_measured_fraction_theta_max 0.987
_diffrn_measurement_device 'four-circle diffractometer'
_diffrn_measurement_device_type 'Rigaku OD SuperNova Dual source diffractometer with an AtlasS2 detector'
_diffrn_measurement_method '\w scans'
_diffrn_radiation_monochromator mirror
_diffrn_radiation_probe x-ray
_diffrn_radiation_type 'Cu K\a'
_diffrn_radiation_wavelength 1.54184
_diffrn_reflns_av_R_equivalents 0.0479
_diffrn_reflns_av_unetI/netI 0.0390
_diffrn_reflns_limit_h_max 7
_diffrn_reflns_limit_h_min -8
_diffrn_reflns_limit_k_max 19
_diffrn_reflns_limit_k_min -19
_diffrn_reflns_limit_l_max 25
_diffrn_reflns_limit_l_min -17
_diffrn_reflns_number 15814
_diffrn_reflns_theta_full 67.684
_diffrn_reflns_theta_max 72.030
_diffrn_reflns_theta_min 3.530
_diffrn_source 'micro-focus sealed X-ray tube'
_exptl_absorpt_coefficient_mu 33.394
_exptl_absorpt_correction_T_max 1.00000
_exptl_absorpt_correction_T_min 0.21042
_exptl_absorpt_correction_type multi-scan
_exptl_absorpt_process_details
;
(CrysAlis PRO; Rigaku OD, 2017)
;
_exptl_crystal_colour colourless
_exptl_crystal_density_diffrn 2.256
_exptl_crystal_description block
_exptl_crystal_F_000 1448
_exptl_crystal_size_max 0.2
_exptl_crystal_size_mid 0.1
_exptl_crystal_size_min 0.05
_exptl_crystal_size_rad 0.1000
_refine_diff_density_max 2.917
_refine_diff_density_min -0.757
_refine_ls_extinction_method none
_refine_ls_goodness_of_fit_ref 1.101
_refine_ls_hydrogen_treatment constr
_refine_ls_matrix_type full
_refine_ls_number_parameters 280
_refine_ls_number_reflns 4447
_refine_ls_number_restraints 0
_refine_ls_restrained_S_all 1.101
_refine_ls_R_factor_all 0.0390
_refine_ls_R_factor_gt 0.0375
_refine_ls_shift/su_max 0.002
_refine_ls_shift/su_mean 0.000
_refine_ls_structure_factor_coef Fsqd
_refine_ls_weighting_details 'w=1/[\s^2^(Fo^2^)+(0.0546P)^2^+5.5786P] where P=(Fo^2^+2Fc^2^)/3'
_refine_ls_weighting_scheme calc
_refine_ls_wR_factor_gt 0.0968
_refine_ls_wR_factor_ref 0.0980
_reflns_number_gt 4273
_reflns_number_total 4447
_reflns_threshold_expression 'I > 2\s(I)'
_cod_data_source_file bs3005sup1.cif
_cod_data_source_block 2
_cod_database_code 2312678
_shelx_space_group_comment
;
The symmetry employed for this shelxl refinement is uniquely defined
by the following loop, which should always be used as a source of
symmetry information in preference to the above space-group names.
They are only intended as comments.
;
_shelx_estimated_absorpt_t_min 0.057
_shelx_estimated_absorpt_t_max 0.286

loop_
_space_group_symop_operation_xyz
'x, y, z'
'-x, y+1/2, -z+1/2'
'-x, -y, -z'
'x, -y-1/2, z-1/2'

loop_
_atom_site_type_symbol
_atom_site_label
_atom_site_fract_x
_atom_site_fract_y
_atom_site_fract_z
_atom_site_U_iso_or_equiv
_atom_site_adp_type
_atom_site_calc_flag
_atom_site_occupancy
_atom_site_disorder_assembly
_atom_site_disorder_group
I I1 0.80960(4) 0.37502(2) 0.35422(2) 0.01680(11) Uani d 1 . .
I I2 0.80477(6) 0.69455(2) 0.19198(2) 0.02615(12) Uani d 1 . .
I I3 0.82285(5) 0.34574(2) 0.06669(2) 0.01881(11) Uani d 1 . .
S S1 0.76937(18) 0.42931(8) 0.54423(6) 0.0196(3) Uani d 1 . .
F F1 0.8094(5) 0.5708(2) 0.31102(14) 0.0222(6) Uani d 1 . .
F F2 0.8059(5) 0.5493(2) 0.08650(14) 0.0236(7) Uani d 1 . .
F F3 0.8241(5) 0.30148(19) 0.21272(15) 0.0245(7) Uani d 1 . .
O O1 0.7664(5) 0.2888(2) 0.46872(17) 0.0193(8) Uani d 1 . .
N N1 0.5910(7) 0.3041(3) 0.4877(2) 0.0175(9) Uani d 1 . .
C C1 0.4459(8) 0.2539(4) 0.4662(3) 0.0214(11) Uani d 1 . .
H H1 0.468623 0.210471 0.435593 0.026 Uiso calc 1 . .
C C2 0.2644(8) 0.2658(4) 0.4888(3) 0.0211(11) Uani d 1 . .
H H2 0.161809 0.231070 0.473346 0.025 Uiso calc 1 . .
C C3 0.2325(8) 0.3288(4) 0.5342(3) 0.0243(12) Uani d 1 . .
H H3 0.109395 0.336264 0.551207 0.029 Uiso calc 1 . .
C C4 0.3839(8) 0.3806(4) 0.5541(3) 0.0221(11) Uani d 1 . .
H H4 0.363953 0.424385 0.584745 0.027 Uiso calc 1 . .
C C5 0.5640(8) 0.3689(3) 0.5297(2) 0.0174(10) Uani d 1 . .
C C6 0.6876(8) 0.5106(3) 0.5980(2) 0.0205(11) Uani d 1 . .
H H6A 0.768372 0.561848 0.592740 0.025 Uiso calc 1 . .
H H6B 0.555755 0.526402 0.584434 0.025 Uiso calc 1 . .
C C7 0.6879(8) 0.4884(3) 0.6690(3) 0.0189(10) Uani d 1 . .
C C8 0.6779(8) 0.5543(3) 0.7120(3) 0.0201(10) Uani d 1 . .
H H8 0.668176 0.611179 0.696416 0.024 Uiso calc 1 . .
C C9 0.6817(8) 0.5398(4) 0.7792(3) 0.0207(11) Uani d 1 . .
C C10 0.6711(8) 0.6071(4) 0.8241(3) 0.0251(12) Uani d 1 . .
H H10 0.659567 0.664406 0.809463 0.030 Uiso calc 1 . .
C C11 0.6773(9) 0.5902(5) 0.8888(3) 0.0295(13) Uani d 1 . .
H H11 0.669878 0.635818 0.918670 0.035 Uiso calc 1 . .
C C12 0.6946(9) 0.5057(4) 0.9108(3) 0.0291(13) Uani d 1 . .
H H12 0.700126 0.494777 0.955639 0.035 Uiso calc 1 . .
C C13 0.7035(9) 0.4386(4) 0.8688(3) 0.0259(12) Uani d 1 . .
H H13 0.714936 0.381832 0.884525 0.031 Uiso calc 1 . .
C C14 0.6957(7) 0.4542(4) 0.8015(3) 0.0200(11) Uani d 1 . .
C C15 0.7029(8) 0.3871(4) 0.7564(3) 0.0224(11) Uani d 1 . .
H H15 0.711244 0.329736 0.771168 0.027 Uiso calc 1 . .
C C16 0.6980(8) 0.4030(4) 0.6916(3) 0.0221(11) Uani d 1 . .
H H16 0.701456 0.356929 0.662008 0.027 Uiso calc 1 . .
C C17 0.8172(7) 0.4346(3) 0.2645(2) 0.0156(10) Uani d 1 . .
C C18 0.8110(7) 0.5221(3) 0.2577(3) 0.0182(10) Uani d 1 . .
C C19 0.8078(8) 0.5627(3) 0.1986(2) 0.0185(10) Uani d 1 . .
C C20 0.8113(7) 0.5113(4) 0.1442(2) 0.0179(10) Uani d 1 . .
C C21 0.8192(7) 0.4234(3) 0.1475(2) 0.0157(10) Uani d 1 . .
C C22 0.8192(7) 0.3870(3) 0.2082(3) 0.0184(10) Uani d 1 . .

loop_
_atom_site_aniso_label
_atom_site_aniso_U_11
_atom_site_aniso_U_22
_atom_site_aniso_U_33
_atom_site_aniso_U_12
_atom_site_aniso_U_13
_atom_site_aniso_U_23
I1 0.02111(18) 0.01545(17) 0.01386(17) 0.00315(11) 0.00099(12) 0.00237(11)
I2 0.0408(2) 0.01098(17) 0.0261(2) -0.00225(13) -0.00828(15) 0.00232(12)
I3 0.02116(18) 0.01924(18) 0.01594(17) -0.00141(12) -0.00088(12) -0.00438(11)
S1 0.0204(6) 0.0194(6) 0.0188(6) 0.0013(5) -0.0003(5) -0.0016(5)
F1 0.0354(18) 0.0158(14) 0.0153(14) 0.0017(13) 0.0002(13) -0.0051(11)
F2 0.0336(18) 0.0227(16) 0.0143(14) -0.0044(14) -0.0035(12) 0.0050(12)
F3 0.042(2) 0.0108(14) 0.0206(16) 0.0009(13) 0.0011(14) 0.0009(11)
O1 0.0201(19) 0.0206(18) 0.0174(17) 0.0082(15) 0.0039(14) 0.0061(14)
N1 0.020(2) 0.020(2) 0.0123(19) 0.0052(17) -0.0004(16) 0.0035(16)
C1 0.024(3) 0.022(3) 0.017(2) 0.000(2) 0.000(2) 0.000(2)
C2 0.019(3) 0.020(3) 0.024(3) -0.002(2) -0.002(2) 0.008(2)
C3 0.019(3) 0.028(3) 0.027(3) 0.005(2) 0.002(2) 0.009(2)
C4 0.026(3) 0.021(3) 0.020(3) 0.009(2) 0.003(2) 0.003(2)
C5 0.023(3) 0.015(2) 0.015(2) 0.003(2) -0.001(2) 0.0035(18)
C6 0.027(3) 0.016(2) 0.018(3) 0.002(2) 0.000(2) -0.0009(19)
C7 0.018(3) 0.019(3) 0.019(3) 0.002(2) -0.0035(19) -0.001(2)
C8 0.020(3) 0.015(2) 0.025(3) -0.002(2) -0.002(2) -0.001(2)
C9 0.017(3) 0.019(3) 0.026(3) -0.003(2) -0.002(2) -0.005(2)
C10 0.024(3) 0.025(3) 0.026(3) 0.001(2) -0.005(2) -0.003(2)
C11 0.023(3) 0.043(4) 0.023(3) -0.003(3) -0.002(2) -0.010(3)
C12 0.026(3) 0.041(4) 0.020(3) -0.003(3) -0.001(2) -0.002(2)
C13 0.028(3) 0.028(3) 0.022(3) -0.005(2) 0.001(2) 0.002(2)
C14 0.014(2) 0.023(3) 0.023(3) -0.001(2) 0.000(2) 0.000(2)
C15 0.030(3) 0.018(3) 0.019(3) -0.002(2) -0.003(2) 0.003(2)
C16 0.026(3) 0.017(3) 0.023(3) 0.001(2) -0.003(2) -0.003(2)
C17 0.017(2) 0.014(2) 0.015(2) -0.0003(19) 0.0011(18) 0.0052(18)
C18 0.018(2) 0.017(2) 0.019(2) 0.001(2) -0.001(2) -0.003(2)
C19 0.028(3) 0.008(2) 0.019(2) -0.002(2) -0.002(2) -0.0014(18)
C20 0.015(2) 0.022(3) 0.017(2) -0.002(2) -0.0035(19) 0.006(2)
C21 0.016(2) 0.015(2) 0.015(2) -0.0011(19) -0.0012(18) -0.0044(18)
C22 0.019(3) 0.014(2) 0.022(3) 0.0009(19) 0.002(2) -0.001(2)

loop_
_atom_type_symbol
_atom_type_description
_atom_type_scat_dispersion_real
_atom_type_scat_dispersion_imag
_atom_type_scat_source
C C 0.0181 0.0091 'International Tables Vol C Tables 4.2.6.8 and 6.1.1.4'
H H 0.0000 0.0000 'International Tables Vol C Tables 4.2.6.8 and 6.1.1.4'
F F 0.0727 0.0534 'International Tables Vol C Tables 4.2.6.8 and 6.1.1.4'
I I -0.3257 6.8362 'International Tables Vol C Tables 4.2.6.8 and 6.1.1.4'
N N 0.0311 0.0180 'International Tables Vol C Tables 4.2.6.8 and 6.1.1.4'
O O 0.0492 0.0322 'International Tables Vol C Tables 4.2.6.8 and 6.1.1.4'
S S 0.3331 0.5567 'International Tables Vol C Tables 4.2.6.8 and 6.1.1.4'

loop_
_geom_angle_atom_site_label_1
_geom_angle_atom_site_label_2
_geom_angle_atom_site_label_3
_geom_angle_site_symmetry_1
_geom_angle_site_symmetry_3
_geom_angle
_geom_angle_publ_flag
C5 S1 C6 . . 102.4(3) ?
O1 N1 C1 . . 119.5(4) ?
O1 N1 C5 . . 118.4(5) ?
C1 N1 C5 . . 122.1(5) ?
N1 C1 C2 . . 120.0(5) ?
N1 C1 H1 . . 120.0 ?
C2 C1 H1 . . 120.0 ?
C1 C2 C3 . . 119.8(5) ?
C1 C2 H2 . . 120.1 ?
C3 C2 H2 . . 120.1 ?
C2 C3 C4 . . 118.8(5) ?
C2 C3 H3 . . 120.6 ?
C4 C3 H3 . . 120.6 ?
C5 C4 C3 . . 120.5(5) ?
C5 C4 H4 . . 119.7 ?
C3 C4 H4 . . 119.7 ?
N1 C5 C4 . . 118.8(5) ?
N1 C5 S1 . . 112.8(4) ?
C4 C5 S1 . . 128.4(4) ?
C7 C6 S1 . . 117.0(4) ?
C7 C6 H6A . . 108.0 ?
S1 C6 H6A . . 108.0 ?
C7 C6 H6B . . 108.0 ?
S1 C6 H6B . . 108.0 ?
H6A C6 H6B . . 107.3 ?
C8 C7 C16 . . 119.7(5) ?
C8 C7 C6 . . 117.8(5) ?
C16 C7 C6 . . 122.5(5) ?
C7 C8 C9 . . 121.7(5) ?
C7 C8 H8 . . 119.1 ?
C9 C8 H8 . . 119.1 ?
C10 C9 C14 . . 119.5(5) ?
C10 C9 C8 . . 122.3(5) ?
C14 C9 C8 . . 118.2(5) ?
C11 C10 C9 . . 120.4(6) ?
C11 C10 H10 . . 119.8 ?
C9 C10 H10 . . 119.8 ?
C10 C11 C12 . . 120.1(6) ?
C10 C11 H11 . . 119.9 ?
C12 C11 H11 . . 119.9 ?
C13 C12 C11 . . 121.1(6) ?
C13 C12 H12 . . 119.4 ?
C11 C12 H12 . . 119.4 ?
C12 C13 C14 . . 119.9(6) ?
C12 C13 H13 . . 120.0 ?
C14 C13 H13 . . 120.0 ?
C15 C14 C9 . . 119.2(5) ?
C15 C14 C13 . . 121.9(5) ?
C9 C14 C13 . . 118.9(5) ?
C16 C15 C14 . . 121.3(5) ?
C16 C15 H15 . . 119.3 ?
C14 C15 H15 . . 119.3 ?
C15 C16 C7 . . 119.8(5) ?
C15 C16 H16 . . 120.1 ?
C7 C16 H16 . . 120.1 ?
C18 C17 C22 . . 116.5(5) ?
C18 C17 I1 . . 122.3(4) ?
C22 C17 I1 . . 121.2(4) ?
F1 C18 C17 . . 118.6(5) ?
F1 C18 C19 . . 118.3(5) ?
C17 C18 C19 . . 123.1(5) ?
C18 C19 C20 . . 117.4(5) ?
C18 C19 I2 . . 121.1(4) ?
C20 C19 I2 . . 121.5(4) ?
F2 C20 C21 . . 119.1(5) ?
F2 C20 C19 . . 118.4(5) ?
C21 C20 C19 . . 122.6(5) ?
C20 C21 C22 . . 116.9(5) ?
C20 C21 I3 . . 123.0(4) ?
C22 C21 I3 . . 120.0(4) ?
F3 C22 C21 . . 118.2(5) ?
F3 C22 C17 . . 118.4(5) ?
C21 C22 C17 . . 123.4(5) ?

loop_
_geom_bond_atom_site_label_1
_geom_bond_atom_site_label_2
_geom_bond_site_symmetry_2
_geom_bond_distance
_geom_bond_publ_flag
I1 C17 . 2.093(5) ?
I2 C19 . 2.069(5) ?
I3 C21 . 2.079(5) ?
S1 C5 . 1.741(6) ?
S1 C6 . 1.802(5) ?
F1 C18 . 1.349(6) ?
F2 C20 . 1.343(6) ?
F3 C22 . 1.343(6) ?
O1 N1 . 1.324(6) ?
N1 C1 . 1.350(8) ?
N1 C5 . 1.358(7) ?
C1 C2 . 1.382(8) ?
C1 H1 . 0.9500 ?
C2 C3 . 1.389(9) ?
C2 H2 . 0.9500 ?
C3 C4 . 1.390(9) ?
C3 H3 . 0.9500 ?
C4 C5 . 1.387(8) ?
C4 H4 . 0.9500 ?
C6 C7 . 1.522(7) ?
C6 H6A . 0.9900 ?
C6 H6B . 0.9900 ?
C7 C8 . 1.370(8) ?
C7 C16 . 1.418(8) ?
C8 C9 . 1.421(8) ?
C8 H8 . 0.9500 ?
C9 C10 . 1.414(8) ?
C9 C14 . 1.420(8) ?
C10 C11 . 1.375(9) ?
C10 H10 . 0.9500 ?
C11 C12 . 1.406(10) ?
C11 H11 . 0.9500 ?
C12 C13 . 1.370(9) ?
C12 H12 . 0.9500 ?
C13 C14 . 1.426(8) ?
C13 H13 . 0.9500 ?
C14 C15 . 1.412(8) ?
C15 C16 . 1.375(8) ?
C15 H15 . 0.9500 ?
C16 H16 . 0.9500 ?
C17 C18 . 1.377(7) ?
C17 C22 . 1.393(8) ?
C18 C19 . 1.387(8) ?
C19 C20 . 1.393(8) ?
C20 C21 . 1.379(8) ?
C21 C22 . 1.389(8) ?

loop_
_geom_torsion_atom_site_label_1
_geom_torsion_atom_site_label_2
_geom_torsion_atom_site_label_3
_geom_torsion_atom_site_label_4
_geom_torsion_site_symmetry_1
_geom_torsion_site_symmetry_2
_geom_torsion_site_symmetry_3
_geom_torsion_site_symmetry_4
_geom_torsion
_geom_torsion_publ_flag
O1 N1 C1 C2 . . . . 175.9(5) ?
C5 N1 C1 C2 . . . . -2.4(8) ?
N1 C1 C2 C3 . . . . -0.8(8) ?
C1 C2 C3 C4 . . . . 2.3(8) ?
C2 C3 C4 C5 . . . . -0.8(8) ?
O1 N1 C5 C4 . . . . -174.5(4) ?
C1 N1 C5 C4 . . . . 3.8(7) ?
O1 N1 C5 S1 . . . . 7.0(6) ?
C1 N1 C5 S1 . . . . -174.7(4) ?
C3 C4 C5 N1 . . . . -2.2(8) ?
C3 C4 C5 S1 . . . . 176.1(4) ?
C6 S1 C5 N1 . . . . 177.9(4) ?
C6 S1 C5 C4 . . . . -0.5(6) ?
C5 S1 C6 C7 . . . . 85.0(5) ?
S1 C6 C7 C8 . . . . 162.4(4) ?
S1 C6 C7 C16 . . . . -17.6(7) ?
C16 C7 C8 C9 . . . . 1.4(8) ?
C6 C7 C8 C9 . . . . -178.6(5) ?
C7 C8 C9 C10 . . . . -179.9(5) ?
C7 C8 C9 C14 . . . . -0.2(8) ?
C14 C9 C10 C11 . . . . 1.0(9) ?
C8 C9 C10 C11 . . . . -179.3(5) ?
C9 C10 C11 C12 . . . . 0.1(9) ?
C10 C11 C12 C13 . . . . -0.7(9) ?
C11 C12 C13 C14 . . . . 0.1(9) ?
C10 C9 C14 C15 . . . . 178.9(5) ?
C8 C9 C14 C15 . . . . -0.8(8) ?
C10 C9 C14 C13 . . . . -1.6(8) ?
C8 C9 C14 C13 . . . . 178.7(5) ?
C12 C13 C14 C15 . . . . -179.5(6) ?
C12 C13 C14 C9 . . . . 1.0(8) ?
C9 C14 C15 C16 . . . . 0.5(9) ?
C13 C14 C15 C16 . . . . -179.0(5) ?
C14 C15 C16 C7 . . . . 0.8(9) ?
C8 C7 C16 C15 . . . . -1.7(9) ?
C6 C7 C16 C15 . . . . 178.3(5) ?
C22 C17 C18 F1 . . . . -179.8(5) ?
I1 C17 C18 F1 . . . . 3.3(7) ?
C22 C17 C18 C19 . . . . -0.3(8) ?
I1 C17 C18 C19 . . . . -177.2(4) ?
F1 C18 C19 C20 . . . . 179.4(5) ?
C17 C18 C19 C20 . . . . -0.1(8) ?
F1 C18 C19 I2 . . . . 0.9(7) ?
C17 C18 C19 I2 . . . . -178.6(4) ?
C18 C19 C20 F2 . . . . 179.2(5) ?
I2 C19 C20 F2 . . . . -2.3(7) ?
C18 C19 C20 C21 . . . . -0.5(8) ?
I2 C19 C20 C21 . . . . 178.0(4) ?
F2 C20 C21 C22 . . . . -178.3(5) ?
C19 C20 C21 C22 . . . . 1.5(8) ?
F2 C20 C21 I3 . . . . -0.1(7) ?
C19 C20 C21 I3 . . . . 179.6(4) ?
C20 C21 C22 F3 . . . . 179.1(5) ?
I3 C21 C22 F3 . . . . 0.8(7) ?
C20 C21 C22 C17 . . . . -1.9(8) ?
I3 C21 C22 C17 . . . . 179.9(4) ?
C18 C17 C22 F3 . . . . -179.6(5) ?
I1 C17 C22 F3 . . . . -2.7(7) ?
C18 C17 C22 C21 . . . . 1.3(8) ?
I1 C17 C22 C21 . . . . 178.3(4) ?

_cod_database_fobs_code 2312678
